data_1554419
loop_
_publ_author_name
'Muthuramalingam, Somasundaram'
'Garg, Jai Anand'
'Karthick, R.'
'Fox, Thomas'
'Blacque, Olivier'
'Venkatesan, Koushik'
'Ramanathan, Saiganesh'
'Kabilan, Senthamaraikannan'
'Balasubramanian, K. K.'

_publ_section_title
;
 Nickel catalyzed synthesis of
 4,4&#x2032;-bichromenes/4,4&#x2032;-bithiochromenes and their
 Atropisomerism
;
_journal_issue 1
_journal_name_full 'Organic Chemistry Frontiers'
_journal_page_first 134
_journal_paper_doi 10.1039/C8QO00820E
_journal_volume 6
_journal_year 2019
_chemical_formula_moiety 'C20 H18'
_chemical_formula_sum 'C20 H18'
_chemical_formula_weight 258.34
_space_group_crystal_system orthorhombic
_space_group_IT_number 33
_space_group_name_Hall 'P 2c -2n'
_space_group_name_H-M_alt 'P n a 21'
_atom_sites_solution_hydrogens geom
_audit_creation_method SHELXL-2014/7
_audit_update_record
;
2018-01-17 deposited with the CCDC.
2018-11-21 downloaded from the CCDC.
;
_cell_angle_alpha 90
_cell_angle_beta 90
_cell_angle_gamma 90
_cell_formula_units_Z 4
_cell_length_a 15.853(3)
_cell_length_b 12.375(2)
_cell_length_c 7.3639(12)
_cell_measurement_reflns_used 903
_cell_measurement_temperature 296(2)
_cell_measurement_theta_max 17.69
_cell_measurement_theta_min 2.57
_cell_volume 1444.7(4)
_computing_cell_refinement 'Bruker SAINT'
_computing_data_collection 'Bruker APEX2'
_computing_data_reduction 'Bruker SAINT'
_computing_molecular_graphics 'Bruker SHELXTL'
_computing_publication_material 'Bruker SHELXTL'
_computing_structure_refinement 'SHELXL-2014/7 (Sheldrick, 2014)'
_computing_structure_solution 'SHELXS-97 (Sheldrick 2008)'
_diffrn_ambient_temperature 296(2)
_diffrn_measured_fraction_theta_full 0.991
_diffrn_measured_fraction_theta_max 0.991
_diffrn_measurement_device_type 'Bruker APEX-II CCD'
_diffrn_measurement_method '\f and \w scans'
_diffrn_radiation_type MoK\a
_diffrn_radiation_wavelength 0.71073
_diffrn_reflns_av_R_equivalents 0.0666
_diffrn_reflns_av_unetI/netI 0.0568
_diffrn_reflns_Laue_measured_fraction_full 0.991
_diffrn_reflns_Laue_measured_fraction_max 0.991
_diffrn_reflns_limit_h_max 17
_diffrn_reflns_limit_h_min -17
_diffrn_reflns_limit_k_max 13
_diffrn_reflns_limit_k_min -11
_diffrn_reflns_limit_l_max 8
_diffrn_reflns_limit_l_min -5
_diffrn_reflns_number 7027
_diffrn_reflns_point_group_measured_fraction_full 0.842
_diffrn_reflns_point_group_measured_fraction_max 0.841
_diffrn_reflns_theta_full 23.658
_diffrn_reflns_theta_max 23.658
_diffrn_reflns_theta_min 2.088
_exptl_absorpt_coefficient_mu 0.067
_exptl_absorpt_correction_T_max 0.992
_exptl_absorpt_correction_T_min 0.983
_exptl_absorpt_correction_type multi-scan
_exptl_absorpt_process_details 'SADABS V2014/5(Bruker AXS.Inc)'
_exptl_crystal_colour colourless
_exptl_crystal_density_diffrn 1.188
_exptl_crystal_description Rectangular
_exptl_crystal_F_000 552
_exptl_crystal_size_max 0.250
_exptl_crystal_size_mid 0.220
_exptl_crystal_size_min 0.120
_refine_diff_density_max 0.135
_refine_diff_density_min -0.124
_refine_diff_density_rms 0.033
_refine_ls_abs_structure_details
; 
 Flack x determined using 392 quotients [(I+)-(I-)]/[(I+)+(I-)] 
 (Parsons, Flack and Wagner, Acta Cryst. B69 (2013) 249-259). 
;
_refine_ls_abs_structure_Flack -5.9(10)
_refine_ls_extinction_coef 0.008(2)
_refine_ls_extinction_expression Fc^*^=kFc[1+0.001xFc^2^\l^3^/sin(2\q)]^-1/4^
_refine_ls_extinction_method 'SHELXL-2014/7 (Sheldrick 2014'
_refine_ls_goodness_of_fit_ref 1.011
_refine_ls_hydrogen_treatment constr
_refine_ls_matrix_type full
_refine_ls_number_parameters 182
_refine_ls_number_reflns 1836
_refine_ls_number_restraints 1
_refine_ls_restrained_S_all 1.011
_refine_ls_R_factor_all 0.0757
_refine_ls_R_factor_gt 0.0456
_refine_ls_shift/su_max 0.000
_refine_ls_shift/su_mean 0.000
_refine_ls_structure_factor_coef Fsqd
_refine_ls_weighting_details 'w=1/[\s^2^(Fo^2^)+(0.0423P)^2^] where P=(Fo^2^+2Fc^2^)/3'
_refine_ls_weighting_scheme calc
_refine_ls_wR_factor_gt 0.0892
_refine_ls_wR_factor_ref 0.1032
_reflns_Friedel_coverage 0.560
_reflns_Friedel_fraction_full 0.664
_reflns_Friedel_fraction_max 0.663
_reflns_number_gt 1290
_reflns_number_total 1836
_reflns_threshold_expression 'I > 2\s(I)'
_cod_data_source_file c8qo00820e2.cif
_cod_data_source_block SSR1
_cod_database_code 1554419
_shelx_shelxl_version_number 2014/7
_shelx_space_group_comment
; 
The symmetry employed for this shelxl refinement is uniquely defined 
by the following loop, which should always be used as a source of 
symmetry information in preference to the above space-group names. 
They are only intended as comments. 
;
_shelx_estimated_absorpt_t_min 0.983
_shelx_estimated_absorpt_t_max 0.992

loop_
_space_group_symop_operation_xyz
'x, y, z'
'-x, -y, z+1/2'
'x+1/2, -y+1/2, z'
'-x+1/2, y+1/2, z+1/2'

loop_
_atom_site_label
_atom_site_type_symbol
_atom_site_fract_x
_atom_site_fract_y
_atom_site_fract_z
_atom_site_U_iso_or_equiv
_atom_site_adp_type
_atom_site_occupancy
_atom_site_site_symmetry_order
_atom_site_calc_flag
_atom_site_refinement_flags_posn
_atom_site_refinement_flags_adp
C1 C 0.8929(3) 0.3057(3) 0.8639(6) 0.0427(11) Uani 1 1 d . .
C2 C 0.8365(3) 0.3633(3) 0.7713(8) 0.0569(13) Uani 1 1 d . .
H2 H 0.7796 0.3550 0.7988 0.068 Uiso 1 1 calc R U
C3 C 0.8612(3) 0.4408(4) 0.6249(7) 0.0676(15) Uani 1 1 d . .
H3A H 0.8687 0.5122 0.6768 0.081 Uiso 1 1 calc R U
H3B H 0.8164 0.4449 0.5354 0.081 Uiso 1 1 calc R U
C4 C 0.9421(3) 0.4059(4) 0.5331(7) 0.0620(14) Uani 1 1 d . .
H4A H 0.9304 0.3455 0.4531 0.074 Uiso 1 1 calc R U
H4B H 0.9634 0.4650 0.4595 0.074 Uiso 1 1 calc R U
C5 C 1.0080(3) 0.3735(3) 0.6676(7) 0.0467(12) Uani 1 1 d . .
C6 C 1.0935(3) 0.3919(4) 0.6375(8) 0.0632(14) Uani 1 1 d . .
H6 H 1.1103 0.4276 0.5325 0.076 Uiso 1 1 calc R U
C7 C 1.1536(3) 0.3585(4) 0.7600(10) 0.0677(15) Uani 1 1 d . .
H7 H 1.2104 0.3720 0.7382 0.081 Uiso 1 1 calc R U
C8 C 1.1293(3) 0.3053(4) 0.9140(7) 0.0623(15) Uani 1 1 d . .
H8 H 1.1698 0.2811 0.9959 0.075 Uiso 1 1 calc R U
C9 C 1.0448(3) 0.2872(3) 0.9485(7) 0.0530(13) Uani 1 1 d . .
H9 H 1.0288 0.2523 1.0549 0.064 Uiso 1 1 calc R U
C10 C 0.9834(2) 0.3207(3) 0.8259(6) 0.0417(11) Uani 1 1 d . .
C11 C 0.8665(3) 0.2291(3) 1.0069(6) 0.0442(11) Uani 1 1 d . .
C12 C 0.8799(2) 0.1123(4) 0.9764(6) 0.0445(11) Uani 1 1 d . .
C13 C 0.8986(2) 0.0720(4) 0.8065(7) 0.0529(12) Uani 1 1 d . .
H13 H 0.9045 0.1198 0.7100 0.063 Uiso 1 1 calc R U
C14 C 0.9089(3) -0.0382(4) 0.7750(9) 0.0683(15) Uani 1 1 d . .
H14 H 0.9212 -0.0637 0.6592 0.082 Uiso 1 1 calc R U
C15 C 0.9006(3) -0.1078(4) 0.9166(9) 0.0747(17) Uani 1 1 d . .
H15 H 0.9071 -0.1816 0.8973 0.090 Uiso 1 1 calc R U
C16 C 0.8826(3) -0.0706(4) 1.0872(9) 0.0701(17) Uani 1 1 d . .
H16 H 0.8779 -0.1194 1.1826 0.084 Uiso 1 1 calc R U
C17 C 0.8714(3) 0.0395(4) 1.1203(7) 0.0550(13) Uani 1 1 d . .
C18 C 0.8552(3) 0.0844(4) 1.3051(8) 0.0730(16) Uani 1 1 d . .
H18A H 0.9087 0.1034 1.3607 0.088 Uiso 1 1 calc R U
H18B H 0.8291 0.0290 1.3795 0.088 Uiso 1 1 calc R U
C19 C 0.7991(3) 0.1828(4) 1.3025(7) 0.0698(15) Uani 1 1 d . .
H19A H 0.8010 0.2181 1.4200 0.084 Uiso 1 1 calc R U
H19B H 0.7413 0.1610 1.2793 0.084 Uiso 1 1 calc R U
C20 C 0.8276(3) 0.2607(4) 1.1571(7) 0.0569(12) Uani 1 1 d . .
H20 H 0.8175 0.3340 1.1738 0.068 Uiso 1 1 calc R U

loop_
_atom_site_aniso_label
_atom_site_aniso_U_11
_atom_site_aniso_U_22
_atom_site_aniso_U_33
_atom_site_aniso_U_23
_atom_site_aniso_U_13
_atom_site_aniso_U_12
C1 0.044(3) 0.039(3) 0.046(3) 0.003(2) -0.007(2) -0.002(2)
C2 0.043(3) 0.055(3) 0.072(4) 0.011(3) -0.001(3) 0.000(2)
C3 0.065(3) 0.061(3) 0.077(4) 0.021(3) -0.002(3) 0.004(3)
C4 0.077(4) 0.054(3) 0.055(3) 0.016(3) -0.002(3) -0.009(3)
C5 0.049(3) 0.036(2) 0.055(3) -0.001(2) -0.003(3) -0.006(2)
C6 0.066(4) 0.056(3) 0.068(4) -0.012(3) 0.020(3) -0.014(3)
C7 0.045(3) 0.067(4) 0.091(5) -0.028(3) 0.006(3) -0.009(3)
C8 0.049(4) 0.060(3) 0.078(5) -0.021(3) -0.016(3) 0.006(3)
C9 0.051(3) 0.048(3) 0.060(4) -0.005(2) -0.006(3) 0.000(2)
C10 0.042(3) 0.034(2) 0.049(3) -0.003(2) -0.001(2) 0.001(2)
C11 0.045(3) 0.045(3) 0.042(3) 0.005(2) -0.006(2) -0.005(2)
C12 0.044(3) 0.050(3) 0.040(3) 0.013(3) -0.003(2) -0.008(2)
C13 0.058(3) 0.044(3) 0.056(4) 0.011(3) -0.002(3) 0.003(2)
C14 0.076(4) 0.052(4) 0.077(4) -0.001(3) 0.001(3) 0.001(3)
C15 0.078(4) 0.047(3) 0.099(6) 0.011(4) 0.003(4) 0.001(3)
C16 0.063(4) 0.059(4) 0.088(5) 0.041(4) -0.003(3) -0.011(3)
C17 0.051(3) 0.064(4) 0.051(4) 0.017(3) -0.006(2) -0.012(2)
C18 0.071(4) 0.089(4) 0.058(4) 0.026(3) -0.001(3) -0.016(3)
C19 0.069(3) 0.097(4) 0.044(3) 0.000(3) 0.004(3) -0.022(3)
C20 0.059(3) 0.062(3) 0.050(3) 0.001(3) -0.003(3) -0.012(2)

loop_
_atom_type_symbol
_atom_type_description
_atom_type_scat_dispersion_real
_atom_type_scat_dispersion_imag
_atom_type_scat_source
C C 0.0033 0.0016 'International Tables Vol C Tables 4.2.6.8 and 6.1.1.4'
H H 0.0000 0.0000 'International Tables Vol C Tables 4.2.6.8 and 6.1.1.4'

loop_
_geom_angle_atom_site_label_1
_geom_angle_atom_site_label_2
_geom_angle_atom_site_label_3
_geom_angle
C2 C1 C10 119.3(4)
C2 C1 C11 121.2(4)
C10 C1 C11 119.5(4)
C1 C2 C3 122.5(4)
C1 C2 H2 118.7
C3 C2 H2 118.7
C2 C3 C4 111.2(4)
C2 C3 H3A 109.4
C4 C3 H3A 109.4
C2 C3 H3B 109.4
C4 C3 H3B 109.4
H3A C3 H3B 108.0
C5 C4 C3 111.9(4)
C5 C4 H4A 109.2
C3 C4 H4A 109.2
C5 C4 H4B 109.2
C3 C4 H4B 109.2
H4A C4 H4B 107.9
C6 C5 C10 118.9(4)
C6 C5 C4 122.1(5)
C10 C5 C4 119.0(4)
C7 C6 C5 121.4(5)
C7 C6 H6 119.3
C5 C6 H6 119.3
C8 C7 C6 119.6(5)
C8 C7 H7 120.2
C6 C7 H7 120.2
C7 C8 C9 120.3(5)
C7 C8 H8 119.9
C9 C8 H8 119.9
C8 C9 C10 120.7(5)
C8 C9 H9 119.6
C10 C9 H9 119.6
C9 C10 C5 119.2(4)
C9 C10 C1 121.4(4)
C5 C10 C1 119.4(4)
C20 C11 C1 122.5(4)
C20 C11 C12 118.8(4)
C1 C11 C12 118.6(4)
C13 C12 C17 118.4(4)
C13 C12 C11 121.5(4)
C17 C12 C11 120.1(4)
C12 C13 C14 122.0(5)
C12 C13 H13 119.0
C14 C13 H13 119.0
C15 C14 C13 118.8(6)
C15 C14 H14 120.6
C13 C14 H14 120.6
C14 C15 C16 120.8(5)
C14 C15 H15 119.6
C16 C15 H15 119.6
C15 C16 C17 121.0(5)
C15 C16 H16 119.5
C17 C16 H16 119.5
C16 C17 C12 119.0(5)
C16 C17 C18 123.0(5)
C12 C17 C18 117.9(4)
C17 C18 C19 113.0(4)
C17 C18 H18A 109.0
C19 C18 H18A 109.0
C17 C18 H18B 109.0
C19 C18 H18B 109.0
H18A C18 H18B 107.8
C18 C19 C20 110.3(4)
C18 C19 H19A 109.6
C20 C19 H19A 109.6
C18 C19 H19B 109.6
C20 C19 H19B 109.6
H19A C19 H19B 108.1
C11 C20 C19 122.9(4)
C11 C20 H20 118.6
C19 C20 H20 118.6

loop_
_geom_bond_atom_site_label_1
_geom_bond_atom_site_label_2
_geom_bond_distance
C1 C2 1.331(6)
C1 C10 1.474(5)
C1 C11 1.477(6)
C2 C3 1.495(6)
C2 H2 0.9300
C3 C4 1.513(6)
C3 H3A 0.9700
C3 H3B 0.9700
C4 C5 1.495(6)
C4 H4A 0.9700
C4 H4B 0.9700
C5 C6 1.391(6)
C5 C10 1.392(5)
C6 C7 1.376(8)
C6 H6 0.9300
C7 C8 1.366(7)
C7 H7 0.9300
C8 C9 1.382(6)
C8 H8 0.9300
C9 C10 1.390(6)
C9 H9 0.9300
C11 C20 1.325(6)
C11 C12 1.478(6)
C12 C13 1.379(6)
C12 C17 1.397(6)
C13 C14 1.393(6)
C13 H13 0.9300
C14 C15 1.358(7)
C14 H14 0.9300
C15 C16 1.368(7)
C15 H15 0.9300
C16 C17 1.396(7)
C16 H16 0.9300
C17 C18 1.491(7)
C18 C19 1.508(7)
C18 H18A 0.9700
C18 H18B 0.9700
C19 C20 1.510(6)
C19 H19A 0.9700
C19 H19B 0.9700
C20 H20 0.9300

loop_
_geom_torsion_atom_site_label_1
_geom_torsion_atom_site_label_2
_geom_torsion_atom_site_label_3
_geom_torsion_atom_site_label_4
_geom_torsion
C10 C1 C2 C3 2.0(7)
C11 C1 C2 C3 -179.5(4)
C1 C2 C3 C4 29.1(7)
C2 C3 C4 C5 -45.9(6)
C3 C4 C5 C6 -146.0(4)
C3 C4 C5 C10 35.7(6)
C10 C5 C6 C7 0.4(6)
C4 C5 C6 C7 -177.9(4)
C5 C6 C7 C8 0.5(7)
C6 C7 C8 C9 -1.4(7)
C7 C8 C9 C10 1.4(7)
C8 C9 C10 C5 -0.4(6)
C8 C9 C10 C1 -177.7(4)
C6 C5 C10 C9 -0.5(6)
C4 C5 C10 C9 177.9(4)
C6 C5 C10 C1 176.8(4)
C4 C5 C10 C1 -4.8(6)
C2 C1 C10 C9 161.8(4)
C11 C1 C10 C9 -16.8(6)
C2 C1 C10 C5 -15.5(6)
C11 C1 C10 C5 166.0(4)
C2 C1 C11 C20 -63.6(6)
C10 C1 C11 C20 114.9(5)
C2 C1 C11 C12 113.1(5)
C10 C1 C11 C12 -68.4(5)
C20 C11 C12 C13 162.4(4)
C1 C11 C12 C13 -14.5(6)
C20 C11 C12 C17 -15.7(6)
C1 C11 C12 C17 167.5(4)
C17 C12 C13 C14 0.1(6)
C11 C12 C13 C14 -178.0(4)
C12 C13 C14 C15 -0.3(7)
C13 C14 C15 C16 -0.2(8)
C14 C15 C16 C17 0.8(8)
C15 C16 C17 C12 -1.0(7)
C15 C16 C17 C18 -177.4(5)
C13 C12 C17 C16 0.5(6)
C11 C12 C17 C16 178.7(4)
C13 C12 C17 C18 177.2(4)
C11 C12 C17 C18 -4.7(6)
C16 C17 C18 C19 -147.2(4)
C12 C17 C18 C19 36.3(6)
C17 C18 C19 C20 -46.3(6)
C1 C11 C20 C19 179.0(4)
C12 C11 C20 C19 2.2(7)
C18 C19 C20 C11 28.8(7)
